data_2205347
loop_
_publ_author_name
'Faqian Liu'
'Fangfang Jian'
'Lude Lu'
'Xujie Yang'
'Xin Wang'
'Hailian Xiao'

_publ_section_title
;
 Diisothiocyanatobis(2-methyl-1<i>H</i>-imidazole)cobalt(II)
;
_journal_issue 3
_journal_name_full 'Acta Crystallographica Section E'
_journal_page_first m425
_journal_page_last m426
_journal_paper_doi 10.1107/S1600536805002849
_journal_volume 61
_journal_year 2005
_chemical_formula_iupac '[Co (N C S)2 (C4 H6 N2)2]'
_chemical_formula_moiety 'C10 H12 Co N6 S2'
_chemical_formula_sum 'C10 H12 Co N6 S2'
_chemical_formula_weight 339.33
_chemical_name_systematic
;
Diisothiocyanatobis(2-methyl-1H-imidazole)cobalt(II)
;
_space_group_IT_number 62
_symmetry_cell_setting orthorhombic
_symmetry_space_group_name_Hall '-P 2ac 2n'
_symmetry_space_group_name_H-M 'P n m a'
_atom_sites_solution_hydrogens geom
_atom_sites_solution_primary direct
_atom_sites_solution_secondary difmap
_audit_creation_method SHELXL-97
_cell_angle_alpha 90.00
_cell_angle_beta 90.00
_cell_angle_gamma 90.00
_cell_formula_units_Z 4
_cell_length_a 8.4250(17)
_cell_length_b 12.577(3)
_cell_length_c 13.945(3)
_cell_measurement_reflns_used 25
_cell_measurement_temperature 293(2)
_cell_measurement_theta_max 14
_cell_measurement_theta_min 4
_cell_volume 1477.6(6)
_computing_cell_refinement 'CAD-4 Software'
_computing_data_collection 'CAD-4 Software (Enraf--Nonius, 1989)'
_computing_data_reduction 'NRCVAX (Gabe et al., 1989'
_computing_molecular_graphics SHELXTL/PC
_computing_publication_material 'WinGX (Farrugia, 1999)'
_computing_structure_refinement 'SHELXL97 (Sheldrick, 1997)'
_computing_structure_solution 'SHELXTL/PC (Sheldrick, 1990)'
_diffrn_ambient_temperature 293(2)
_diffrn_measured_fraction_theta_full 1.000
_diffrn_measured_fraction_theta_max 1.000
_diffrn_measurement_device_type 'Enraf--Nonius CAD-4 '
_diffrn_measurement_method \w
_diffrn_radiation_monochromator graphite
_diffrn_radiation_source 'fine-focus sealed tube'
_diffrn_radiation_type MoK\a
_diffrn_radiation_wavelength 0.71073
_diffrn_reflns_av_R_equivalents 0.0184
_diffrn_reflns_av_sigmaI/netI 0.0184
_diffrn_reflns_limit_h_max 10
_diffrn_reflns_limit_h_min 0
_diffrn_reflns_limit_k_max 14
_diffrn_reflns_limit_k_min 0
_diffrn_reflns_limit_l_max 16
_diffrn_reflns_limit_l_min -16
_diffrn_reflns_number 2650
_diffrn_reflns_theta_full 25.00
_diffrn_reflns_theta_max 24.95
_diffrn_reflns_theta_min 2.18
_diffrn_standards_decay_% 0
_diffrn_standards_interval_count 100
_diffrn_standards_number 3
_exptl_absorpt_coefficient_mu 1.439
_exptl_absorpt_correction_type none
_exptl_crystal_colour pink
_exptl_crystal_density_diffrn 1.525
_exptl_crystal_density_meas ?
_exptl_crystal_density_method .
_exptl_crystal_description block
_exptl_crystal_F_000 692
_exptl_crystal_size_max 0.35
_exptl_crystal_size_mid 0.25
_exptl_crystal_size_min 0.25
_refine_diff_density_max 0.427
_refine_diff_density_min -0.710
_refine_ls_extinction_coef 0.0047(10)
_refine_ls_extinction_expression Fc^*^=kFc[1+0.001xFc^2^\l^3^/sin(2\q)]^-1/4^
_refine_ls_extinction_method SHELXL97
_refine_ls_goodness_of_fit_ref 1.093
_refine_ls_hydrogen_treatment constr
_refine_ls_matrix_type full
_refine_ls_number_parameters 98
_refine_ls_number_reflns 1354
_refine_ls_number_restraints 0
_refine_ls_restrained_S_all 1.093
_refine_ls_R_factor_all 0.0420
_refine_ls_R_factor_gt 0.0356
_refine_ls_shift/su_max 0.000
_refine_ls_shift/su_mean 0.000
_refine_ls_structure_factor_coef Fsqd
_refine_ls_weighting_details 'calc w = 1/[\s^2^(Fo^2^)+(0.0652P)^2^+0.5535P] where P = (Fo^2^+2Fc^2^)/3'
_refine_ls_weighting_scheme calc
_refine_ls_wR_factor_gt 0.0988
_refine_ls_wR_factor_ref 0.1027
_reflns_number_gt 1176
_reflns_number_total 1354
_reflns_threshold_expression I>2\s(I)
_cod_data_source_file rz6042.cif
_cod_data_source_block I
_cod_depositor_comments
;
The following automatic conversions were performed:
'_symmetry_cell_setting' value 'Orthorhombic' changed to 'orthorhombic'
according to '/home/saulius/struct/CIF-dictionaries/cif_core.dic'
dictionary named 'cif_core.dic' version 2.4.1 from 2010-06-29.

Automatic conversion script
Id: cif_fix_enum 1527 2010-12-29 10:47:43Z saulius 

The following automatic conversions were performed:

'_symmetry_cell_setting' value 'Orthorhombic' changed to
'orthorhombic' according to
/home/saulius/struct/CIF-dictionaries/cif_core.dic dictionary named
'cif_core.dic' version 2.4.1 from 2010-06-29.

Automatic conversion script
Id: cif_fix_values 1715 2011-07-08 13:25:40Z adriana 
;
_cod_database_code 2205347

loop_
_symmetry_equiv_pos_as_xyz
'x, y, z'
'-x+1/2, -y, z+1/2'
'-x, y+1/2, -z'
'x+1/2, -y+1/2, -z+1/2'
'-x, -y, -z'
'x-1/2, y, -z-1/2'
'x, -y-1/2, z'
'-x-1/2, y-1/2, z-1/2'

loop_
_atom_site_label
_atom_site_fract_x
_atom_site_fract_y
_atom_site_fract_z
_atom_site_U_iso_or_equiv
_atom_site_adp_type
_atom_site_calc_flag
_atom_site_refinement_flags
_atom_site_occupancy
_atom_site_type_symbol
Co1 0.02432(6) 0.2500 0.01725(4) 0.0370(2) Uani d S 1 Co
S1 -0.52095(14) 0.2500 0.09426(9) 0.0611(4) Uani d S 1 S
S2 0.05111(15) 0.2500 -0.32137(8) 0.0531(3) Uani d S 1 S
N1 0.1090(3) 0.38132(16) 0.08035(15) 0.0423(5) Uani d . 1 N
N2 0.2222(4) 0.53152(19) 0.1155(2) 0.0619(7) Uani d . 1 N
H2A 0.2782 0.5884 0.1099 0.074 Uiso calc R 1 H
N3 -0.2019(4) 0.2500 0.0476(3) 0.0553(9) Uani d S 1 N
N4 0.0538(5) 0.2500 -0.1219(3) 0.0506(9) Uani d S 1 N
C1 0.2709(4) 0.4640(3) -0.0484(2) 0.0616(8) Uani d . 1 C
H1A 0.2387 0.4032 -0.0851 0.092 Uiso calc R 1 H
H1B 0.3846 0.4651 -0.0432 0.092 Uiso calc R 1 H
H1C 0.2354 0.5277 -0.0797 0.092 Uiso calc R 1 H
C2 0.2011(3) 0.4581(2) 0.0475(2) 0.0454(6) Uani d . 1 C
C3 0.1402(6) 0.5014(3) 0.1956(2) 0.0738(11) Uani d . 1 C
H3A 0.1337 0.5382 0.2533 0.089 Uiso calc R 1 H
C4 0.0709(5) 0.4083(3) 0.1744(2) 0.0622(9) Uani d . 1 C
H4A 0.0078 0.3684 0.2156 0.075 Uiso calc R 1 H
C5 -0.3347(5) 0.2500 0.0679(3) 0.0419(9) Uani d S 1 C
C6 0.0546(5) 0.2500 -0.2049(3) 0.0407(8) Uani d S 1 C

loop_
_atom_site_aniso_label
_atom_site_aniso_U_11
_atom_site_aniso_U_22
_atom_site_aniso_U_33
_atom_site_aniso_U_12
_atom_site_aniso_U_13
_atom_site_aniso_U_23
Co1 0.0460(4) 0.0245(3) 0.0404(3) 0.000 0.0014(2) 0.000
S1 0.0437(6) 0.0773(9) 0.0622(7) 0.000 -0.0017(5) 0.000
S2 0.0826(8) 0.0363(5) 0.0403(6) 0.000 0.0034(5) 0.000
N1 0.0522(13) 0.0286(10) 0.0462(12) 0.0041(10) -0.0025(10) -0.0004(9)
N2 0.0800(18) 0.0292(11) 0.0765(17) -0.0054(12) -0.0202(15) -0.0098(12)
N3 0.049(2) 0.0396(18) 0.077(3) 0.000 0.0038(18) 0.000
N4 0.069(2) 0.0385(18) 0.044(2) 0.000 -0.0009(17) 0.000
C1 0.070(2) 0.0393(16) 0.076(2) -0.0020(15) 0.0125(18) 0.0063(14)
C2 0.0493(14) 0.0262(13) 0.0607(17) 0.0052(11) -0.0086(13) -0.0005(11)
C3 0.112(3) 0.052(2) 0.057(2) 0.0139(19) -0.019(2) -0.0197(17)
C4 0.093(2) 0.0485(18) 0.0451(16) 0.0057(18) 0.0037(16) -0.0009(14)
C5 0.053(3) 0.0262(17) 0.046(2) 0.000 -0.0068(18) 0.000
C6 0.049(2) 0.0271(17) 0.046(2) 0.000 0.0003(16) 0.000

loop_
_atom_type_symbol
_atom_type_description
_atom_type_scat_dispersion_real
_atom_type_scat_dispersion_imag
_atom_type_scat_source
C C 0.0033 0.0016 'International Tables Vol C Tables 4.2.6.8 and 6.1.1.4'
H H 0.0000 0.0000 'International Tables Vol C Tables 4.2.6.8 and 6.1.1.4'
N N 0.0061 0.0033 'International Tables Vol C Tables 4.2.6.8 and 6.1.1.4'
S S 0.1246 0.1234 'International Tables Vol C Tables 4.2.6.8 and 6.1.1.4'
Co Co 0.3494 0.9721 'International Tables Vol C Tables 4.2.6.8 and 6.1.1.4'

loop_
_geom_angle_atom_site_label_1
_geom_angle_atom_site_label_2
_geom_angle_atom_site_label_3
_geom_angle_site_symmetry_3
_geom_angle
_geom_angle_publ_flag
N3 Co1 N4 . 109.82(17) yes
N3 Co1 N1 . 104.63(9) yes
N4 Co1 N1 . 112.99(8) yes
N3 Co1 N1 7_565 104.63(9) ?
N4 Co1 N1 7_565 112.99(8) ?
N1 Co1 N1 7_565 111.10(12) yes
C2 N1 C4 . 106.5(2) ?
C2 N1 Co1 . 131.3(2) yes
C4 N1 Co1 . 122.2(2) yes
C2 N2 C3 . 108.7(3) ?
C2 N2 H2A . 125.6 ?
C3 N2 H2A . 125.6 ?
C5 N3 Co1 . 178.4(4) yes
C6 N4 Co1 . 173.1(4) yes
C2 C1 H1A . 109.5 ?
C2 C1 H1B . 109.5 ?
H1A C1 H1B . 109.5 ?
C2 C1 H1C . 109.5 ?
H1A C1 H1C . 109.5 ?
H1B C1 H1C . 109.5 ?
N1 C2 N2 . 109.7(3) ?
N1 C2 C1 . 126.2(3) ?
N2 C2 C1 . 124.1(3) ?
C4 C3 N2 . 106.4(3) ?
C4 C3 H3A . 126.8 ?
N2 C3 H3A . 126.8 ?
C3 C4 N1 . 108.6(3) ?
C3 C4 H4A . 125.7 ?
N1 C4 H4A . 125.7 ?
N3 C5 S1 . 179.1(4) yes
N4 C6 S2 . 178.6(4) yes

loop_
_geom_bond_atom_site_label_1
_geom_bond_atom_site_label_2
_geom_bond_site_symmetry_2
_geom_bond_distance
_geom_bond_publ_flag
Co1 N3 . 1.953(4) yes
Co1 N4 . 1.957(4) yes
Co1 N1 . 2.003(2) yes
Co1 N1 7_565 2.003(2) ?
S1 C5 . 1.612(4) yes
S2 C6 . 1.624(4) yes
N1 C2 . 1.321(3) ?
N1 C4 . 1.392(4) ?
N2 C2 . 1.335(4) ?
N2 C3 . 1.367(5) ?
N2 H2A . 0.8600 ?
N3 C5 . 1.153(6) yes
N4 C6 . 1.157(5) yes
C1 C2 . 1.463(4) ?
C1 H1A . 0.9600 ?
C1 H1B . 0.9600 ?
C1 H1C . 0.9600 ?
C3 C4 . 1.342(5) ?
C3 H3A . 0.9300 ?
C4 H4A . 0.9300 ?

loop_
_geom_hbond_atom_site_label_D
_geom_hbond_atom_site_label_H
_geom_hbond_atom_site_label_A
_geom_hbond_site_symmetry_A
_geom_hbond_distance_DH
_geom_hbond_distance_HA
_geom_hbond_distance_DA
_geom_hbond_angle_DHA
_geom_hbond_publ_flag
N2 H2A S2 2_565 0.86 2.67 3.460(3) 154 yes
C1 H1A N4 ? 0.96 2.53 3.412(4) 153 yes
